data_1536492
loop_
_publ_author_name
'Kerbe, W.'
'Weil, M.'
'Kubel, F.'
'Hagemann, H.'

_publ_section_title
;
 Syntheses and crystal structures of Ba6 Mg11 F34 and the solid solutions
 Ba6 Mg11-x M(II)x F34 (M(II) = Mn, Fe) and luminescence of Ba6 Mg11
 F34:Eu(2+)
;
_journal_name_full 'Materials Research Bulletin'
_journal_page_first 343
_journal_page_last 355
_journal_volume 39
_journal_year 2004
_chemical_formula_sum 'Ba6 F34 Mg8.76 Mn2.24'
_chemical_name_systematic 'Ba6 (Mg8.76 Mn2.24) F34'
_space_group_IT_number 2
_symmetry_space_group_name_Hall '-P 1'
_symmetry_space_group_name_H-M 'P -1'
_cell_angle_alpha 81.692
_cell_angle_beta 72.044
_cell_angle_gamma 71.772
_cell_formula_units_Z 1
_cell_length_a 7.571
_cell_length_b 10.0154
_cell_length_c 10.1148
_cell_volume 692.021
_citation_journal_id_ASTM MRBUAC
_cod_data_source_file Kerbe_MRBUAC_2004_1033.cif
_cod_data_source_block Ba6F34Mg8.76Mn2.24
_cod_original_cell_volume 692.0208
_cod_database_code 1536492

loop_
_symmetry_equiv_pos_as_xyz
x,y,z
-x,-y,-z

loop_
_atom_site_label
_atom_site_type_symbol
_atom_site_fract_x
_atom_site_fract_y
_atom_site_fract_z
_atom_site_occupancy
_atom_site_U_iso_or_equiv
F13 F-1 0.0526 0.858 0.1729 1 0.0
F16 F-1 0.5179 0.1379 0.429 1 0.0
Mg3 Mg+2 0.2655 0.25565 0.3931 0.888 0.0
Mg4 Mg+2 0.69364 0.24836 0.30436 0.782 0.0
F4 F-1 0.0638 0.8929 0.672 1 0.0
Mn4 Mn+2 0.69364 0.24836 0.30436 0.218 0.0
Ba3 Ba+2 0.32273 0.34836 0.03239 1 0.0
F9 F-1 0.1572 0.6251 0.8476 1 0.0
F5 F-1 0.8555 0.8571 0.9812 1 0.0
F7 F-1 0.197 0.3685 0.5612 1 0.0
Ba2 Ba+2 0.36321 0.09493 0.72917 1 0.0
F15 F-1 0.2428 0.8968 0.3676 1 0.0
Mg6 Mg+2 0.80911 0.99531 0.82253 0.472 0.0
F14 F-1 0.3232 0.1382 0.2329 1 0.0
Mn5 Mn+2 0.88956 0.25314 0.98979 0.135 0.0
Mn2 Mn+2 0.18242 0.48659 0.70735 0.069 0.0
F10 F-1 0.1125 0.146 0.5251 1 0.0
F3 F-1 0.0723 0.4024 0.3185 1 0.0
Mg5 Mg+2 0.88956 0.25314 0.98979 0.865 0.0
Mn1 Mn+2 0 0 0.5 0.119 0.0
Mg1 Mg+2 0 0 0.5 0.881 0.0
F17 F-1 0.6938 0.3833 0.4257 1 0.0
F11 F-1 0.4398 0.3693 0.2723 1 0.0
Mn3 Mn+2 0.2655 0.25565 0.3931 0.112 0.0
F12 F-1 0.0421 0.3804 0.8634 1 0.0
Mg2 Mg+2 0.18242 0.48659 0.70735 0.931 0.0
F8 F-1 0.739 0.1465 0.1348 1 0.0
F2 F-1 0.4505 0.8783 0.0948 1 0.0
F1 F-1 0.5841 0.6408 0.2531 1 0.0
Mn6 Mn+2 0.80911 0.99531 0.82253 0.528 0.0
F6 F-1 0.3324 0.6113 0.0662 1 0.0
Ba1 Ba+2 0.78298 0.36309 0.6568 1 0.0
